data_7128273
loop_
_publ_author_name
'Yatabe, Takeshi'
'Kamitakahara, Kazuki'
'Higashijima, Kaede'
'Ando, Tatsuya'
'Matsumoto, Takahiro'
'Yoon, Ki-Seok'
'Enomoto, Takao'
'Ogo, Seiji'

_publ_section_title
;
 Synthesis of acetic acid from CO<sub>2</sub>, CH<sub>3</sub>I and
 H<sub>2</sub> using a water-soluble electron storage catalyst.
;
_journal_issue 39
_journal_name_full 'Chemical communications (Cambridge, England)'
_journal_page_first 4772
_journal_page_last 4774
_journal_paper_doi 10.1039/d1cc01611c
_journal_volume 57
_journal_year 2021
_chemical_formula_moiety 'C20 H22 Cl3 N4 O4 Rh'
_chemical_formula_sum 'C20 H22 Cl3 N4 O4 Rh'
_chemical_formula_weight 591.68
_space_group_crystal_system monoclinic
_space_group_IT_number 11
_space_group_name_Hall '-P 2yb'
_space_group_name_H-M_alt 'P 1 21/m 1'
_atom_sites_solution_hydrogens geom
_atom_sites_solution_primary direct
_atom_sites_solution_secondary difmap
_audit_update_record
;
2021-01-06 deposited with the CCDC.	2021-04-26 downloaded from the CCDC.
;
_cell_angle_alpha 90.0000
_cell_angle_beta 109.338(5)
_cell_angle_gamma 90.0000
_cell_formula_units_Z 2
_cell_length_a 11.5560(5)
_cell_length_b 7.8413(3)
_cell_length_c 14.0984(7)
_cell_measurement_reflns_used 5374
_cell_measurement_temperature 123
_cell_measurement_theta_max 30.33
_cell_measurement_theta_min 3.18
_cell_volume 1205.44(10)
_computing_cell_refinement 'CrysAlisPro 1.171.40.84a (Rigaku OD, 2020)'
_computing_data_collection 'CrysAlisPro 1.171.40.84a (Rigaku OD, 2020)'
_computing_data_reduction 'CrysAlisPro 1.171.40.84a (Rigaku OD, 2020)'
_computing_molecular_graphics 'CrystalStructure 4.3'
_computing_publication_material 'CrystalStructure 4.3 (Rigaku, 2019)'
_computing_structure_refinement 'SHELXL Version 2018/3 (Sheldrick, 2008)'
_computing_structure_solution 'SHELXT Version 2018/2 (Sheldrick, 2014)'
_diffrn_ambient_temperature 123
_diffrn_detector_area_resol_mean 5.814
_diffrn_measured_fraction_theta_full 0.993
_diffrn_measured_fraction_theta_max 0.992
_diffrn_measurement_device_type 'Rigaku XtaLAB P200'
_diffrn_measurement_method \w
_diffrn_radiation_type 'Mo K\a'
_diffrn_radiation_wavelength 0.71073
_diffrn_reflns_av_R_equivalents 0.0416
_diffrn_reflns_av_unetI/netI 0.0429
_diffrn_reflns_Laue_measured_fraction_full 0.993
_diffrn_reflns_Laue_measured_fraction_max 0.992
_diffrn_reflns_limit_h_max 11
_diffrn_reflns_limit_h_min -14
_diffrn_reflns_limit_k_max 9
_diffrn_reflns_limit_k_min -8
_diffrn_reflns_limit_l_max 17
_diffrn_reflns_limit_l_min -17
_diffrn_reflns_number 9688
_diffrn_reflns_point_group_measured_fraction_full 0.993
_diffrn_reflns_point_group_measured_fraction_max 0.992
_diffrn_reflns_theta_full 25.242
_diffrn_reflns_theta_max 26.345
_diffrn_reflns_theta_min 2.780
_diffrn_standards_number 0
_exptl_absorpt_coefficient_mu 1.072
_exptl_absorpt_correction_T_max 0.958
_exptl_absorpt_correction_T_min 0.516
_exptl_absorpt_correction_type multi-scan
_exptl_absorpt_process_details
;
CrysAlisPro 1.171.40.84a (Rigaku Oxford Diffraction, 2020)
Empirical absorption correction using spherical harmonics,
implemented in SCALE3 ABSPACK scaling algorithm.
;
_exptl_crystal_colour yellow
_exptl_crystal_density_diffrn 1.630
_exptl_crystal_density_method 'not measured'
_exptl_crystal_description block
_exptl_crystal_F_000 596.00
_exptl_crystal_size_max 0.120
_exptl_crystal_size_mid 0.040
_exptl_crystal_size_min 0.040
_refine_diff_density_max 1.64
_refine_diff_density_min -1.04
_refine_ls_extinction_method none
_refine_ls_goodness_of_fit_ref 1.081
_refine_ls_hydrogen_treatment mixed
_refine_ls_number_parameters 199
_refine_ls_number_reflns 2633
_refine_ls_number_restraints 20
_refine_ls_R_factor_all 0.0610
_refine_ls_R_factor_gt 0.0501
_refine_ls_shift/su_max 0.002
_refine_ls_structure_factor_coef Fsqd
_refine_ls_weighting_details 'w = 1/[\s^2^(Fo^2^)+(0.0726P)^2^+4.5813P] where P=(Fo^2^+2Fc^2^)/3'
_refine_ls_weighting_scheme calc
_refine_ls_wR_factor_gt 0.1337
_refine_ls_wR_factor_ref 0.1405
_reflns_Friedel_coverage 0.000
_reflns_number_gt 2181
_reflns_number_total 2633
_reflns_threshold_expression F^2^>2.0\s(F^2^)
_cod_data_source_file d1cc01611c2.cif
_cod_data_source_block Compound1
_cod_depositor_comments 'Adding full bibliography for 7128273--7128275.cif.'
_cod_database_code 7128273

loop_
_space_group_symop_id
_space_group_symop_operation_xyz
1 +X,+Y,+Z
2 -X,1/2+Y,-Z
3 -X,-Y,-Z
4 +X,-1/2-Y,+Z

loop_
_atom_site_label
_atom_site_type_symbol
_atom_site_fract_x
_atom_site_fract_y
_atom_site_fract_z
_atom_site_U_iso_or_equiv
_atom_site_adp_type
_atom_site_occupancy
_atom_site_site_symmetry_order
_atom_site_calc_flag
_atom_site_refinement_flags_posn
_atom_site_refinement_flags_adp
_atom_site_refinement_flags_occupancy
_atom_site_disorder_assembly
_atom_site_disorder_group
Rh1 Rh 0.78592(4) 0.250000 0.49707(4) 0.01727(19) Uani 1 2 d S T P . .
Cl1 Cl 0.78687(9) 0.54678(13) 0.49786(8) 0.0179(3) Uani 1 1 d . . . . .
Cl2 Cl 0.4454(4) 0.247(2) 0.9280(3) 0.164(4) Uani 0.5 1 d . U P A -1
O1 O 0.1150(4) 0.4198(8) 0.0721(4) 0.0624(15) Uani 1 1 d D . . . .
H1A H 0.0429(12) 0.3839(13) 0.054(6) 0.094 Uiso 1 1 d D U . . .
H1B H 0.119(6) 0.485(11) 0.026(5) 0.094 Uiso 1 1 d D U . . .
O2 O 0.3306(6) 0.5234(14) 0.0347(6) 0.126(3) Uani 1 1 d D U . . .
H2A H 0.311(6) 0.480(15) 0.082(4) 0.189 Uiso 1 1 d D U . . .
H2B H 0.351(15) 0.439(10) 0.007(10) 0.189 Uiso 1 1 d D U . . .
N1 N 0.9325(5) 0.250000 0.6312(4) 0.0241(12) Uani 1 2 d S T P . .
N2 N 0.6989(5) 0.250000 0.5927(4) 0.0199(11) Uani 1 2 d S T P . .
N3 N 0.6210(5) 0.250000 0.4007(4) 0.0213(12) Uani 1 2 d S T P . .
N4 N 0.8245(5) 0.250000 0.3630(4) 0.0233(12) Uani 1 2 d S T P . .
C1 C 1.0525(6) 0.250000 0.6447(6) 0.0295(16) Uani 1 2 d S T P . .
H1 H 1.078354 0.250000 0.587410 0.035 Uiso 1 2 calc R U P . .
C2 C 1.1403(7) 0.250000 0.7393(6) 0.040(2) Uani 1 2 d S T P . .
H2 H 1.225143 0.250000 0.746899 0.048 Uiso 1 2 calc R U P . .
C3 C 1.1033(7) 0.250000 0.8211(6) 0.045(2) Uani 1 2 d S T P . .
H3 H 1.162388 0.250000 0.886630 0.054 Uiso 1 2 calc R U P . .
C4 C 0.9786(7) 0.250000 0.8092(6) 0.042(2) Uani 1 2 d S T P . .
H4 H 0.951704 0.250000 0.865954 0.050 Uiso 1 2 calc R U P . .
C5 C 0.8954(6) 0.250000 0.7132(5) 0.0264(15) Uani 1 2 d S T P . .
C6 C 0.7599(6) 0.250000 0.6908(5) 0.0262(15) Uani 1 2 d S T P . .
C7 C 0.6949(7) 0.250000 0.7575(6) 0.040(2) Uani 1 2 d S T P . .
H7 H 0.736483 0.250000 0.827965 0.048 Uiso 1 2 calc R U P . .
C8 C 0.5690(7) 0.250000 0.7194(6) 0.038(2) Uani 1 2 d S T P . .
H8 H 0.523587 0.250000 0.764581 0.046 Uiso 1 2 calc R U P . .
C9 C 0.5065(6) 0.250000 0.6166(6) 0.0314(17) Uani 1 2 d S T P . .
H9 H 0.419412 0.250000 0.591333 0.038 Uiso 1 2 calc R U P . .
C10 C 0.5739(6) 0.250000 0.5517(5) 0.0217(14) Uani 1 2 d S T P . .
C11 C 0.5304(6) 0.250000 0.4416(5) 0.0218(14) Uani 1 2 d S T P . .
C12 C 0.4098(6) 0.250000 0.3765(5) 0.0301(16) Uani 1 2 d S T P . .
H12 H 0.343217 0.250000 0.401818 0.036 Uiso 1 2 calc R U P . .
C13 C 0.3891(7) 0.250000 0.2739(6) 0.0385(19) Uani 1 2 d S T P . .
H13 H 0.307191 0.250000 0.228766 0.046 Uiso 1 2 calc R U P . .
C14 C 0.4855(7) 0.250000 0.2355(6) 0.0375(19) Uani 1 2 d S T P . .
H14 H 0.470248 0.250000 0.165001 0.045 Uiso 1 2 calc R U P . .
C15 C 0.6037(6) 0.250000 0.3022(5) 0.0272(15) Uani 1 2 d S T P . .
C16 C 0.7214(6) 0.250000 0.2806(5) 0.0300(16) Uani 1 2 d S T P . .
C17 C 0.7286(8) 0.250000 0.1850(6) 0.044(2) Uani 1 2 d S T P . .
H17 H 0.655844 0.250000 0.128183 0.052 Uiso 1 2 calc R U P . .
C18 C 0.8408(8) 0.250000 0.1722(6) 0.051(3) Uani 1 2 d S T P . .
H18 H 0.846516 0.250000 0.106478 0.061 Uiso 1 2 calc R U P . .
C19 C 0.9449(8) 0.250000 0.2548(6) 0.044(2) Uani 1 2 d S T P . .
H19 H 1.023459 0.250000 0.247007 0.053 Uiso 1 2 calc R U P . .
C20 C 0.9344(7) 0.250000 0.3494(6) 0.0329(17) Uani 1 2 d S T P . .
H20 H 1.006749 0.250000 0.406520 0.039 Uiso 1 2 calc R U P . .

loop_
_atom_site_aniso_label
_atom_site_aniso_U_11
_atom_site_aniso_U_22
_atom_site_aniso_U_33
_atom_site_aniso_U_23
_atom_site_aniso_U_13
_atom_site_aniso_U_12
Rh1 0.0134(3) 0.0163(3) 0.0233(3) 0.000 0.00761(19) 0.000
Cl1 0.0152(5) 0.0047(5) 0.0363(6) 0.0009(4) 0.0119(4) -0.0004(3)
Cl2 0.059(2) 0.376(11) 0.063(2) 0.067(7) 0.0288(19) 0.111(6)
O1 0.029(2) 0.084(4) 0.066(3) -0.039(3) 0.004(2) 0.004(2)
O2 0.063(4) 0.236(11) 0.072(4) 0.050(6) 0.012(3) -0.015(6)
N1 0.017(3) 0.027(3) 0.027(3) 0.000 0.007(2) 0.000
N2 0.014(3) 0.022(3) 0.025(3) 0.000 0.010(2) 0.000
N3 0.011(2) 0.024(3) 0.029(3) 0.000 0.007(2) 0.000
N4 0.014(3) 0.028(3) 0.030(3) 0.000 0.011(2) 0.000
C1 0.019(3) 0.036(4) 0.034(4) 0.000 0.009(3) 0.000
C2 0.017(3) 0.064(6) 0.037(4) 0.000 0.006(3) 0.000
C3 0.020(4) 0.081(7) 0.029(4) 0.000 0.000(3) 0.000
C4 0.026(4) 0.070(6) 0.028(4) 0.000 0.007(3) 0.000
C5 0.016(3) 0.036(4) 0.026(3) 0.000 0.006(3) 0.000
C6 0.019(3) 0.036(4) 0.023(3) 0.000 0.006(3) 0.000
C7 0.029(4) 0.069(6) 0.025(4) 0.000 0.011(3) 0.000
C8 0.024(4) 0.065(6) 0.031(4) 0.000 0.017(3) 0.000
C9 0.019(3) 0.043(5) 0.034(4) 0.000 0.012(3) 0.000
C10 0.014(3) 0.024(4) 0.027(3) 0.000 0.006(3) 0.000
C11 0.018(3) 0.024(4) 0.024(3) 0.000 0.009(3) 0.000
C12 0.016(3) 0.043(5) 0.031(4) 0.000 0.007(3) 0.000
C13 0.016(3) 0.059(6) 0.038(4) 0.000 0.005(3) 0.000
C14 0.026(4) 0.061(6) 0.024(4) 0.000 0.007(3) 0.000
C15 0.024(3) 0.034(4) 0.024(3) 0.000 0.008(3) 0.000
C16 0.022(3) 0.042(5) 0.025(4) 0.000 0.008(3) 0.000
C17 0.036(4) 0.069(7) 0.028(4) 0.000 0.013(3) 0.000
C18 0.040(5) 0.087(8) 0.032(4) 0.000 0.021(4) 0.000
C19 0.030(4) 0.069(6) 0.041(5) 0.000 0.022(4) 0.000
C20 0.023(4) 0.043(5) 0.036(4) 0.000 0.014(3) 0.000

loop_
_atom_type_symbol
_atom_type_description
_atom_type_scat_dispersion_real
_atom_type_scat_dispersion_imag
_atom_type_scat_source
C C 0.0033 0.0016
;
International Tables for Crystallography
(Vol. C, Tables 4.2.6.8 and 6.1.1.4)
;
H H 0.0000 0.0000
;
International Tables for Crystallography
(Vol. C, Table 6.1.1.4)
;
Cl Cl 0.1484 0.1585
;
International Tables for Crystallography
(Vol. C, Tables 4.2.6.8 and 6.1.1.4)
;
N N 0.0061 0.0033
;
International Tables for Crystallography
(Vol. C, Tables 4.2.6.8 and 6.1.1.4)
;
O O 0.0106 0.0060
;
International Tables for Crystallography
(Vol. C, Tables 4.2.6.8 and 6.1.1.4)
;
Rh Rh -1.1178 0.9187
;
International Tables for Crystallography
(Vol. C, Tables 4.2.6.8 and 6.1.1.4)
;

loop_
_geom_angle_atom_site_label_1
_geom_angle_atom_site_label_2
_geom_angle_atom_site_label_3
_geom_angle
_geom_angle_site_symmetry_1
_geom_angle_site_symmetry_3
_geom_angle_publ_flag
N2 Rh1 N3 82.6(2) . . ?
N2 Rh1 N1 79.6(2) . . ?
N3 Rh1 N1 162.2(2) . . ?
N2 Rh1 N4 162.2(2) . . ?
N3 Rh1 N4 79.6(2) . . ?
N1 Rh1 N4 118.1(2) . . ?
N2 Rh1 Cl1 89.96(3) . 4_565 ?
N3 Rh1 Cl1 90.30(3) . 4_565 ?
N1 Rh1 Cl1 89.69(3) . 4_565 ?
N4 Rh1 Cl1 90.13(3) . 4_565 ?
N2 Rh1 Cl1 89.96(3) . . ?
N3 Rh1 Cl1 90.31(3) . . ?
N1 Rh1 Cl1 89.69(3) . . ?
N4 Rh1 Cl1 90.13(3) . . ?
Cl1 Rh1 Cl1 179.37(6) 4_565 . ?
H1A O1 H1B 106(3) . . ?
H2A O2 H2B 105(3) . . ?
C1 N1 C5 118.9(6) . . ?
C1 N1 Rh1 128.6(5) . . ?
C5 N1 Rh1 112.5(4) . . ?
C6 N2 C10 124.2(6) . . ?
C6 N2 Rh1 120.5(4) . . ?
C10 N2 Rh1 115.2(4) . . ?
C15 N3 C11 125.0(6) . . ?
C15 N3 Rh1 120.1(4) . . ?
C11 N3 Rh1 114.9(5) . . ?
C20 N4 C16 118.6(6) . . ?
C20 N4 Rh1 128.7(5) . . ?
C16 N4 Rh1 112.7(4) . . ?
N1 C1 C2 122.2(7) . . ?
N1 C1 H1 118.9 . . ?
C2 C1 H1 118.9 . . ?
C3 C2 C1 118.8(7) . . ?
C3 C2 H2 120.6 . . ?
C1 C2 H2 120.6 . . ?
C2 C3 C4 120.1(7) . . ?
C2 C3 H3 119.9 . . ?
C4 C3 H3 119.9 . . ?
C5 C4 C3 118.4(7) . . ?
C5 C4 H4 120.8 . . ?
C3 C4 H4 120.8 . . ?
N1 C5 C4 121.5(6) . . ?
N1 C5 C6 115.1(6) . . ?
C4 C5 C6 123.4(6) . . ?
N2 C6 C7 119.2(6) . . ?
N2 C6 C5 112.2(6) . . ?
C7 C6 C5 128.6(6) . . ?
C8 C7 C6 118.5(7) . . ?
C8 C7 H7 120.7 . . ?
C6 C7 H7 120.7 . . ?
C7 C8 C9 121.6(7) . . ?
C7 C8 H8 119.2 . . ?
C9 C8 H8 119.2 . . ?
C10 C9 C8 118.6(6) . . ?
C10 C9 H9 120.7 . . ?
C8 C9 H9 120.7 . . ?
N2 C10 C9 117.9(6) . . ?
N2 C10 C11 113.1(5) . . ?
C9 C10 C11 129.1(6) . . ?
N3 C11 C12 117.8(6) . . ?
N3 C11 C10 114.2(6) . . ?
C12 C11 C10 128.0(6) . . ?
C13 C12 C11 118.5(6) . . ?
C13 C12 H12 120.7 . . ?
C11 C12 H12 120.7 . . ?
C12 C13 C14 121.5(7) . . ?
C12 C13 H13 119.2 . . ?
C14 C13 H13 119.2 . . ?
C15 C14 C13 118.4(7) . . ?
C15 C14 H14 120.8 . . ?
C13 C14 H14 120.8 . . ?
N3 C15 C14 118.8(6) . . ?
N3 C15 C16 112.4(6) . . ?
C14 C15 C16 128.8(6) . . ?
N4 C16 C17 121.0(7) . . ?
N4 C16 C15 115.2(6) . . ?
C17 C16 C15 123.7(7) . . ?
C18 C17 C16 119.8(8) . . ?
C18 C17 H17 120.1 . . ?
C16 C17 H17 120.1 . . ?
C17 C18 C19 119.5(8) . . ?
C17 C18 H18 120.3 . . ?
C19 C18 H18 120.3 . . ?
C18 C19 C20 119.3(7) . . ?
C18 C19 H19 120.4 . . ?
C20 C19 H19 120.4 . . ?
N4 C20 C19 121.8(7) . . ?
N4 C20 H20 119.1 . . ?
C19 C20 H20 119.1 . . ?

loop_
_geom_bond_atom_site_label_1
_geom_bond_atom_site_label_2
_geom_bond_distance
_geom_bond_site_symmetry_2
_geom_bond_publ_flag
Rh1 N2 1.931(5) . ?
Rh1 N3 1.940(5) . ?
Rh1 N1 2.080(6) . ?
Rh1 N4 2.081(6) . ?
Rh1 Cl1 2.3272(10) 4_565 ?
Rh1 Cl1 2.3272(10) . ?
O1 H1A 0.835(10) . ?
O1 H1B 0.837(10) . ?
O2 H2A 0.840(10) . ?
O2 H2B 0.845(10) . ?
N1 C1 1.336(9) . ?
N1 C5 1.358(9) . ?
N2 C6 1.328(9) . ?
N2 C10 1.367(8) . ?
N3 C15 1.337(9) . ?
N3 C11 1.351(8) . ?
N4 C20 1.346(9) . ?
N4 C16 1.361(9) . ?
C1 C2 1.383(10) . ?
C1 H1 0.9500 . ?
C2 C3 1.356(11) . ?
C2 H2 0.9500 . ?
C3 C4 1.394(11) . ?
C3 H3 0.9500 . ?
C4 C5 1.376(10) . ?
C4 H4 0.9500 . ?
C5 C6 1.492(9) . ?
C6 C7 1.383(10) . ?
C7 C8 1.374(11) . ?
C7 H7 0.9500 . ?
C8 C9 1.390(10) . ?
C8 H8 0.9500 . ?
C9 C10 1.383(9) . ?
C9 H9 0.9500 . ?
C10 C11 1.465(9) . ?
C11 C12 1.392(9) . ?
C12 C13 1.385(10) . ?
C12 H12 0.9500 . ?
C13 C14 1.390(11) . ?
C13 H13 0.9500 . ?
C14 C15 1.379(10) . ?
C14 H14 0.9500 . ?
C15 C16 1.488(10) . ?
C16 C17 1.378(10) . ?
C17 C18 1.367(12) . ?
C17 H17 0.9500 . ?
C18 C19 1.370(12) . ?
C18 H18 0.9500 . ?
C19 C20 1.378(11) . ?
C19 H19 0.9500 . ?
C20 H20 0.9500 . ?

loop_
_geom_hbond_atom_site_label_D
_geom_hbond_atom_site_label_H
_geom_hbond_atom_site_label_A
_geom_hbond_site_symmetry_D
_geom_hbond_site_symmetry_H
_geom_hbond_site_symmetry_A
_geom_hbond_distance_DA
_geom_hbond_distance_DH
_geom_hbond_distance_HA
_geom_hbond_angle_DHA
_geom_hbond_publ_flag
O1 H1A O1 . . 3_565 3.033(6) 0.835(14) 2.59(4) 114(3) no
O1 H1A O1 . . 4_565 2.662(9) 0.835(14) 2.507(12) 91.4(10) no
O1 H1B O2 . . . 2.831(10) 0.84(8) 2.43(7) 111(5) no
O2 H2A O1 . . . 2.831(10) 0.84(8) 2.28(7) 124(5) no
O2 H2B Cl2 . . 1_554 3.166(16) 0.85(13) 2.34(15) 167(15) no
O2 H2B Cl2 . . 4_564 3.139(16) 0.85(13) 2.31(15) 166(15) no

loop_
_geom_torsion_atom_site_label_1
_geom_torsion_atom_site_label_2
_geom_torsion_atom_site_label_3
_geom_torsion_atom_site_label_4
_geom_torsion
_geom_torsion_site_symmetry_1
_geom_torsion_site_symmetry_2
_geom_torsion_site_symmetry_3
_geom_torsion_site_symmetry_4
_geom_torsion_publ_flag
C5 N1 C1 C2 0.000(3) . . . . ?
Rh1 N1 C1 C2 180.000(2) . . . . ?
N1 C1 C2 C3 0.000(4) . . . . ?
C1 C2 C3 C4 0.000(4) . . . . ?
C2 C3 C4 C5 0.000(4) . . . . ?
C1 N1 C5 C4 0.000(3) . . . . ?
Rh1 N1 C5 C4 180.000(3) . . . . ?
C1 N1 C5 C6 180.000(2) . . . . ?
Rh1 N1 C5 C6 0.000(2) . . . . ?
C3 C4 C5 N1 0.000(4) . . . . ?
C3 C4 C5 C6 180.000(3) . . . . ?
C10 N2 C6 C7 0.000(3) . . . . ?
Rh1 N2 C6 C7 180.000(3) . . . . ?
C10 N2 C6 C5 180.000(2) . . . . ?
Rh1 N2 C6 C5 0.000(3) . . . . ?
N1 C5 C6 N2 0.000(3) . . . . ?
C4 C5 C6 N2 180.000(2) . . . . ?
N1 C5 C6 C7 180.000(3) . . . . ?
C4 C5 C6 C7 0.000(4) . . . . ?
N2 C6 C7 C8 0.000(4) . . . . ?
C5 C6 C7 C8 180.000(3) . . . . ?
C6 C7 C8 C9 0.000(4) . . . . ?
C7 C8 C9 C10 0.000(3) . . . . ?
C6 N2 C10 C9 0.000(2) . . . . ?
Rh1 N2 C10 C9 180.000(2) . . . . ?
C6 N2 C10 C11 180.000(2) . . . . ?
Rh1 N2 C10 C11 0.000(2) . . . . ?
C8 C9 C10 N2 0.000(3) . . . . ?
C8 C9 C10 C11 180.000(2) . . . . ?
C15 N3 C11 C12 0.000(2) . . . . ?
Rh1 N3 C11 C12 180.000(1) . . . . ?
C15 N3 C11 C10 180.000(2) . . . . ?
Rh1 N3 C11 C10 0.000(2) . . . . ?
N2 C10 C11 N3 0.000(2) . . . . ?
C9 C10 C11 N3 180.000(2) . . . . ?
N2 C10 C11 C12 180.000(2) . . . . ?
C9 C10 C11 C12 0.000(3) . . . . ?
N3 C11 C12 C13 0.000(2) . . . . ?
C10 C11 C12 C13 180.000(2) . . . . ?
C11 C12 C13 C14 0.000(2) . . . . ?
C12 C13 C14 C15 0.000(2) . . . . ?
C11 N3 C15 C14 0.000(2) . . . . ?
Rh1 N3 C15 C14 180.000(1) . . . . ?
C11 N3 C15 C16 180.000(1) . . . . ?
Rh1 N3 C15 C16 0.000(1) . . . . ?
C13 C14 C15 N3 0.000(1) . . . . ?
C13 C14 C15 C16 180.000(1) . . . . ?
C20 N4 C16 C17 0.000(2) . . . . ?
Rh1 N4 C16 C17 180.000(1) . . . . ?
C20 N4 C16 C15 180.000(1) . . . . ?
Rh1 N4 C16 C15 0.000(1) . . . . ?
N3 C15 C16 N4 0.000(1) . . . . ?
C14 C15 C16 N4 180.000(1) . . . . ?
N3 C15 C16 C17 180.000(1) . . . . ?
C14 C15 C16 C17 0.000(2) . . . . ?
N4 C16 C17 C18 0.000(1) . . . . ?
C15 C16 C17 C18 180.000(1) . . . . ?
C16 C17 C18 C19 0.000(1) . . . . ?
C17 C18 C19 C20 0.000(1) . . . . ?
C16 N4 C20 C19 0.000(2) . . . . ?
Rh1 N4 C20 C19 180.000(1) . . . . ?
C18 C19 C20 N4 0.000(2) . . . . ?
